data_7250330
loop_
_publ_author_name
'Mohan, Sharath'
'Valkonen, Arto'
'Rissanen, Kari'
'Ward, Jas S.'

_publ_section_title
;
 Hierarchical iodine(i) complexes of nicotinamide
;
_journal_issue 20
_journal_name_full CrystEngComm
_journal_page_first 3295
_journal_page_last 3301
_journal_paper_doi 10.1039/D5CE00339C
_journal_volume 27
_journal_year 2025
_chemical_formula_moiety 'C12 H12 I N4 O2, 4(C6 H6 N2 O), F6 P'
_chemical_formula_sum 'C36 H36 F6 I N12 O6 P'
_chemical_formula_weight 1004.64
_space_group_crystal_system triclinic
_space_group_IT_number 2
_space_group_name_Hall '-P 1'
_space_group_name_H-M_alt 'P -1'
_atom_sites_solution_hydrogens mixed
_atom_sites_solution_primary dual
_audit_creation_date 2023-05-19
_audit_creation_method
;
Olex2 1.2
(compiled 2018.05.29 svn.r3508 for OlexSys, GUI svn.r5506)
;
_audit_update_record
;
2025-03-21 deposited with the CCDC.	2025-04-24 downloaded from the CCDC.
;
_cell_angle_alpha 91.1670(10)
_cell_angle_beta 96.5660(10)
_cell_angle_gamma 99.1620(10)
_cell_formula_units_Z 1
_cell_length_a 7.81850(10)
_cell_length_b 8.91310(10)
_cell_length_c 14.4394(3)
_cell_measurement_reflns_used 17105
_cell_measurement_temperature 119.81(10)
_cell_measurement_theta_max 76.1660
_cell_measurement_theta_min 3.1090
_cell_volume 986.12(3)
_computing_cell_refinement 'CrysAlisPro 1.171.42.89a (Rigaku OD, 2023)'
_computing_data_collection 'CrysAlisPro 1.171.42.89a (Rigaku OD, 2023)'
_computing_data_reduction 'CrysAlisPro 1.171.42.89a (Rigaku OD, 2023)'
_computing_molecular_graphics 'Olex2 (Dolomanov et al., 2009)'
_computing_publication_material 'Olex2 (Dolomanov et al., 2009)'
_computing_structure_refinement 'ShelXL (Sheldrick, 2015)'
_computing_structure_solution 'ShelXT (Sheldrick, 2015)'
_diffrn_ambient_environment N~2~
_diffrn_ambient_temperature 119.81(10)
_diffrn_detector 'Hybrid Pixel Array Detector'
_diffrn_detector_area_resol_mean 10.0000
_diffrn_detector_type 'HyPix-Arc 100'
_diffrn_measured_fraction_theta_full 1.000
_diffrn_measured_fraction_theta_max 0.997
_diffrn_measurement_details
;
List of Runs (angles in degrees, time in seconds):

  # Type    Start    End  Width  t~exp~   \w     \q     \k     \f   Frames
#--------------------------------------------------------------------------
  1  \w    107.00 167.00   0.50    0.05    --  102.01  77.00 120.00  120
  2  \w    113.00 139.00   0.50    0.05    --  102.01  77.00  60.00   52
  3  \w     28.00 120.00   0.50    0.05    --   52.40  77.00 -60.00  184
  4  \w     42.00 133.00   0.50    0.05    --   66.00  77.00-140.98  182
  5  \w     63.00 167.00   0.50    0.05    --  102.01  19.00 -60.00  208
  6  \w     63.00 175.00   0.50    0.05    --  102.01  19.00-180.00  224
  7  \w     27.00  52.00   0.50    0.05    --  102.01 -38.00-180.00   50
  8  \w     52.00  77.00   0.50    0.05    --  102.01 -57.00 -60.00   50
  9  \w     57.00 127.00   0.50    0.05    --  102.01 -77.00  90.00  140
 10  \w     29.00  71.00   0.50    0.05    --  102.01 -57.00  90.00   84
 11  \w     26.00  51.00   0.50    0.05    --  102.01 -38.00   0.00   50
 12  \w     26.00  52.00   0.50    0.05    --  102.01 -38.00  30.00   52
 13  \w     25.00  50.00   0.50    0.05    --  102.01 -38.00 -60.00   50
 14  \w     32.00  58.00   0.50    0.05    --  102.01 -57.00-180.00   52
 15  \w     62.00 164.00   0.50    0.05    --  102.01 152.00 -64.00  204
 16  \w     82.00 173.00   0.50    0.05    --  102.01 122.00 134.00  182
 17  \w     26.00  51.00   0.50    0.05    --  102.01 -38.00 150.00   50
 18  \w     80.00 105.00   0.50    0.05    --  102.01 -99.00  30.00   50
 19  \w     17.00 103.00   0.50    0.05    --   52.40-122.00  53.00  172
 20  \w     50.00 107.00   0.50    0.05    --  102.01-125.00 -30.00  114
 21  \w     31.00 110.00   0.50    0.05    --  102.01-122.00  53.00  158
 22  \w     36.00  97.00   0.50    0.05    --  102.01 -99.00 -30.00  122
 23  \w     47.00  76.00   0.50    0.05    --  102.01 -99.00 -90.00   58
 24  \w     60.00 111.00   0.50    0.05    --  102.01-125.00 -90.00  102
 25  \w     34.00 130.00   0.50    0.05    --  102.01-152.00-107.00  192
 26  \w     39.00  68.00   0.50    0.05    --  102.01 -99.00-180.00   58
 27  \w     33.00 123.00   0.50    0.05    --   52.40-152.00-107.00  180
 28  \w     36.00  65.00   0.50    0.05    --  102.01 -99.00  30.00   58
 29  \w     52.00 106.00   0.50    0.05    --  102.01 -99.00  60.00  108
 30  \w     53.00 106.00   0.50    0.05    --  102.01 -99.00  90.00  106
 31  \w   -116.00 -80.00   0.50    0.05    --  -95.50 -68.00 -97.11   72
 32  \w   -158.00 -76.00   0.50    0.05    --  -87.67-122.00  53.00  164
 33  \w   -122.00 -76.00   0.50    0.05    --  -51.53-122.00  53.00   92
 34  \w   -120.00 -55.00   0.50    0.05    --  -51.53-152.00-107.00  130
 35  \w   -158.00 -74.00   0.50    0.05    --  -87.67-125.00-180.00  168
 36  \w   -164.00-128.00   0.50    0.05    --  -95.50 -68.00 -97.11   72
 37  \w    -54.00 -13.00   0.50    0.05    --  -87.67  57.00 120.00   82
 38  \w    -53.00 -13.00   0.50    0.05    --  -87.67  57.00 150.00   80
 39  \w    -47.00 -13.00   0.50    0.05    --  -87.67  57.00  90.00   68
 40  \w     -3.00  25.00   0.50    0.05    --  -51.53  19.00 150.00   56
 41  \w     -3.00  25.00   0.50    0.05    --  -51.53  19.00 -60.00   56
 42  \w   -122.00 -27.00   0.50    0.05    --  -51.53 152.00 -64.00  190
 43  \w   -130.00 -27.00   0.50    0.05    --  -87.67 152.00 -64.00  206
 44  \w   -102.00 -11.00   0.50    0.05    --  -51.53 122.00 134.00  182
 45  \w   -110.00 -17.00   0.50    0.05    --  -87.67 122.00 134.00  186
;
_diffrn_measurement_device 'four-circle diffractometer'
_diffrn_measurement_device_type 'XtaLAB Synergy R, HyPix-Arc 100'
_diffrn_measurement_method '\w scans'
_diffrn_orient_matrix_type 'CrysAlisPro convention (1999,Acta A55,543-557)'
_diffrn_orient_matrix_UB_11 -0.2006984000
_diffrn_orient_matrix_UB_12 -0.0247234000
_diffrn_orient_matrix_UB_13 -0.0071720000
_diffrn_orient_matrix_UB_21 0.0109467000
_diffrn_orient_matrix_UB_22 0.0231750000
_diffrn_orient_matrix_UB_23 0.1066632000
_diffrn_orient_matrix_UB_31 0.0029845000
_diffrn_orient_matrix_UB_32 0.1719032000
_diffrn_orient_matrix_UB_33 -0.0111032000
_diffrn_radiation_monochromator mirror
_diffrn_radiation_probe x-ray
_diffrn_radiation_type CuK\a
_diffrn_radiation_wavelength 1.54184
_diffrn_reflns_av_R_equivalents 0.0202
_diffrn_reflns_av_unetI/netI 0.0148
_diffrn_reflns_Laue_measured_fraction_full 1.000
_diffrn_reflns_Laue_measured_fraction_max 0.997
_diffrn_reflns_limit_h_max 9
_diffrn_reflns_limit_h_min -9
_diffrn_reflns_limit_k_max 11
_diffrn_reflns_limit_k_min -9
_diffrn_reflns_limit_l_max 18
_diffrn_reflns_limit_l_min -17
_diffrn_reflns_number 20176
_diffrn_reflns_point_group_measured_fraction_full 1.000
_diffrn_reflns_point_group_measured_fraction_max 0.997
_diffrn_reflns_theta_full 67.684
_diffrn_reflns_theta_max 74.475
_diffrn_reflns_theta_min 3.083
_diffrn_source 'Rotating-anode X-ray tube'
_diffrn_source_type 'PhotonJet R (Cu) X-ray Source'
_exptl_absorpt_coefficient_mu 7.578
_exptl_absorpt_correction_T_max 0.980
_exptl_absorpt_correction_T_min 0.485
_exptl_absorpt_correction_type gaussian
_exptl_absorpt_process_details
;
CrysAlisPro 1.171.42.89a (Rigaku Oxford Diffraction, 2023)
Numerical absorption correction based on gaussian integration over
a multifaceted crystal model
Empirical absorption correction using spherical harmonics,
implemented in SCALE3 ABSPACK scaling algorithm.
;
_exptl_crystal_colour colourless
_exptl_crystal_colour_primary colourless
_exptl_crystal_density_diffrn 1.692
_exptl_crystal_description plate
_exptl_crystal_F_000 506
_exptl_crystal_recrystallization_method 'Re-crystallisation from solvent: acetone/pentane'
_exptl_crystal_size_max 0.117
_exptl_crystal_size_mid 0.091
_exptl_crystal_size_min 0.029
_refine_diff_density_max 0.477
_refine_diff_density_min -0.426
_refine_diff_density_rms 0.055
_refine_ls_extinction_method none
_refine_ls_goodness_of_fit_ref 1.044
_refine_ls_hydrogen_treatment mixed
_refine_ls_matrix_type full
_refine_ls_number_parameters 301
_refine_ls_number_reflns 4006
_refine_ls_number_restraints 0
_refine_ls_restrained_S_all 1.044
_refine_ls_R_factor_all 0.0181
_refine_ls_R_factor_gt 0.0181
_refine_ls_shift/su_max 0.000
_refine_ls_shift/su_mean 0.000
_refine_ls_structure_factor_coef Fsqd
_refine_ls_weighting_details 'w=1/[\s^2^(Fo^2^)+(0.0244P)^2^+0.6284P] where P=(Fo^2^+2Fc^2^)/3'
_refine_ls_weighting_scheme calc
_refine_ls_wR_factor_gt 0.0482
_refine_ls_wR_factor_ref 0.0482
_reflns_Friedel_coverage 0.000
_reflns_number_gt 4006
_reflns_number_total 4006
_reflns_threshold_expression 'I > 2\s(I)'
_cod_data_source_file d5ce00339c2.cif
_cod_data_source_block 3_4nico
_cod_depositor_comments 'Adding full bibliography for 7250325--7250334.cif.'
_cod_original_sg_symbol_H-M P-1
_cod_database_code 7250330
_shelxl_version_number 2014/6
_shelx_space_group_comment
;
The symmetry employed for this shelxl refinement is uniquely defined
by the following loop, which should always be used as a source of
symmetry information in preference to the above space-group names.
They are only intended as comments.
;
_shelx_estimated_absorpt_t_max 0.810
_shelx_estimated_absorpt_t_min 0.471
_diffrn_oxdiff_digest_frames
;
01674e6d7018a77eb360cef31db82f62e605216a2ec
;
_reflns_odcompleteness_completeness 99.63
_reflns_odcompleteness_iscentric 1
_reflns_odcompleteness_theta 74.33
_olex2_refinement_description
;
1. Fixed Uiso
 At 1.2 times of:
  All C(H) groups, All N(H,H) groups
2.a Aromatic/amide H refined with riding coordinates:
 C2(H2), C4(H4), C5(H5), C6(H6), C22(H22), C24(H24), C25(H25), C26(H26),
 C32(H32), C34(H34), C35(H35), C36(H36)
;
_olex2_submission_special_instructions 'No special instructions were received'
_oxdiff_exptl_absorpt_empirical_details
;
Empirical correction (ABSPACK) includes:
- Absorption correction using spherical harmonics
- Frame scaling
;
_oxdiff_exptl_absorpt_empirical_full_max 1.132
_oxdiff_exptl_absorpt_empirical_full_min 0.929

loop_
_space_group_symop_operation_xyz
'x, y, z'
'-x, -y, -z'

loop_
_atom_site_label
_atom_site_type_symbol
_atom_site_fract_x
_atom_site_fract_y
_atom_site_fract_z
_atom_site_U_iso_or_equiv
_atom_site_adp_type
_atom_site_occupancy
_atom_site_site_symmetry_order
_atom_site_calc_flag
_atom_site_refinement_flags_posn
_atom_site_refinement_flags_adp
_atom_site_refinement_flags_occupancy
_atom_site_disorder_assembly
_atom_site_disorder_group
I1 I 0.0000 0.5000 0.5000 0.01892(5) Uani 1 2 d S T P . .
N1 N -0.10835(18) 0.61394(15) 0.37344(9) 0.0195(3) Uani 1 1 d . . . . .
C2 C -0.0763(2) 0.56946(18) 0.28874(11) 0.0185(3) Uani 1 1 d . . . . .
H2 H -0.0126 0.4880 0.2834 0.022 Uiso 1 1 calc R . . . .
C3 C -0.1336(2) 0.63932(17) 0.20880(11) 0.0174(3) Uani 1 1 d . . . . .
C4 C -0.2292(2) 0.75664(18) 0.21803(12) 0.0201(3) Uani 1 1 d . . . . .
H4 H -0.2712 0.8063 0.1646 0.024 Uiso 1 1 calc R . . . .
C5 C -0.2626(2) 0.80028(19) 0.30612(12) 0.0226(3) Uani 1 1 d . . . . .
H5 H -0.3279 0.8801 0.3133 0.027 Uiso 1 1 calc R . . . .
C6 C -0.2006(2) 0.72750(19) 0.38300(12) 0.0221(3) Uani 1 1 d . . . . .
H6 H -0.2230 0.7577 0.4433 0.027 Uiso 1 1 calc R . . . .
C7 C -0.0870(2) 0.58029(18) 0.11805(11) 0.0191(3) Uani 1 1 d . . . . .
O8 O -0.0337(2) 0.45855(14) 0.11523(9) 0.0315(3) Uani 1 1 d . . . . .
N9 N -0.1026(2) 0.66542(19) 0.04428(11) 0.0312(4) Uani 1 1 d . . . . .
H9A H -0.066(3) 0.632(3) -0.0038(18) 0.037 Uiso 1 1 d R . . . .
H9B H -0.145(3) 0.743(3) 0.0470(17) 0.037 Uiso 1 1 d R . . . .
N21 N 0.3459(2) 0.59609(17) 0.24529(11) 0.0276(3) Uani 1 1 d . . . . .
C22 C 0.3980(2) 0.5040(2) 0.31063(12) 0.0240(3) Uani 1 1 d . . . . .
H22 H 0.3813 0.5260 0.3733 0.029 Uiso 1 1 calc R . . . .
C23 C 0.4752(2) 0.37785(18) 0.29278(12) 0.0207(3) Uani 1 1 d . . . . .
C24 C 0.4971(2) 0.3442(2) 0.20067(13) 0.0255(4) Uani 1 1 d . . . . .
H24 H 0.5490 0.2590 0.1853 0.031 Uiso 1 1 calc R . . . .
C25 C 0.4417(2) 0.4373(2) 0.13210(13) 0.0279(4) Uani 1 1 d . . . . .
H25 H 0.4543 0.4166 0.0686 0.033 Uiso 1 1 calc R . . . .
C26 C 0.3676(2) 0.5615(2) 0.15690(13) 0.0281(4) Uani 1 1 d . . . . .
H26 H 0.3305 0.6249 0.1091 0.034 Uiso 1 1 calc R . . . .
C27 C 0.5285(2) 0.28641(19) 0.37377(12) 0.0224(3) Uani 1 1 d . . . . .
O28 O 0.46874(17) 0.29952(15) 0.44844(9) 0.0309(3) Uani 1 1 d . . . . .
N29 N 0.6396(2) 0.19088(18) 0.36021(12) 0.0274(3) Uani 1 1 d . . . . .
H29A H 0.670(3) 0.140(3) 0.4052(18) 0.033 Uiso 1 1 d R . . . .
H29B H 0.707(3) 0.201(3) 0.3154(17) 0.033 Uiso 1 1 d R . . . .
N31 N 1.0486(2) -0.16009(17) 0.73105(11) 0.0286(3) Uani 1 1 d . . . . .
C32 C 0.9589(2) -0.09853(19) 0.66131(13) 0.0255(4) Uani 1 1 d . . . . .
H32 H 0.9797 -0.1204 0.5993 0.031 Uiso 1 1 calc R . . . .
C33 C 0.8368(2) -0.00430(18) 0.67423(12) 0.0209(3) Uani 1 1 d . . . . .
C34 C 0.8047(2) 0.0249(2) 0.76501(13) 0.0247(3) Uani 1 1 d . . . . .
H34 H 0.7211 0.0872 0.7769 0.030 Uiso 1 1 calc R . . . .
C35 C 0.8965(2) -0.0380(2) 0.83784(13) 0.0270(4) Uani 1 1 d . . . . .
H35 H 0.8773 -0.0191 0.9005 0.032 Uiso 1 1 calc R . . . .
C36 C 1.0165(2) -0.1289(2) 0.81813(13) 0.0267(4) Uani 1 1 d . . . . .
H36 H 1.0793 -0.1712 0.8686 0.032 Uiso 1 1 calc R . . . .
C37 C 0.7491(2) 0.06026(18) 0.59004(12) 0.0222(3) Uani 1 1 d . . . . .
O38 O 0.76378(19) 0.01254(15) 0.51080(9) 0.0319(3) Uani 1 1 d . . . . .
N39 N 0.6570(2) 0.17002(18) 0.60526(12) 0.0270(3) Uani 1 1 d . . . . .
H39A H 0.601(3) 0.205(3) 0.5574(17) 0.032 Uiso 1 1 d R . . . .
H39B H 0.666(3) 0.212(3) 0.6577(18) 0.032 Uiso 1 1 d R . . . .
P101 P 0.5000 0.0000 0.0000 0.02119(12) Uani 1 2 d S T P . .
F102 F 0.52037(18) 0.00113(14) 0.11127(7) 0.0397(3) Uani 1 1 d . . . . .
F103 F 0.6418(2) -0.11061(18) 0.00084(9) 0.0555(4) Uani 1 1 d . . . . .
F104 F 0.6490(2) 0.14230(18) 0.00306(12) 0.0686(5) Uani 1 1 d . . . . .

loop_
_atom_site_aniso_label
_atom_site_aniso_U_11
_atom_site_aniso_U_22
_atom_site_aniso_U_33
_atom_site_aniso_U_23
_atom_site_aniso_U_13
_atom_site_aniso_U_12
I1 0.02375(8) 0.02285(8) 0.01117(7) 0.00042(5) 0.00249(5) 0.00655(5)
N1 0.0233(7) 0.0224(7) 0.0137(6) 0.0010(5) 0.0028(5) 0.0061(5)
C2 0.0221(7) 0.0196(7) 0.0151(7) 0.0002(6) 0.0027(6) 0.0072(6)
C3 0.0202(7) 0.0174(7) 0.0145(7) 0.0001(6) 0.0022(6) 0.0034(6)
C4 0.0226(8) 0.0196(7) 0.0189(8) 0.0025(6) 0.0020(6) 0.0059(6)
C5 0.0257(8) 0.0199(8) 0.0245(9) -0.0009(6) 0.0060(7) 0.0088(6)
C6 0.0254(8) 0.0236(8) 0.0187(8) -0.0034(6) 0.0055(6) 0.0063(6)
C7 0.0237(8) 0.0197(8) 0.0144(7) 0.0002(6) 0.0017(6) 0.0062(6)
O8 0.0567(8) 0.0256(6) 0.0187(6) 0.0032(5) 0.0112(6) 0.0213(6)
N9 0.0557(10) 0.0288(8) 0.0163(7) 0.0042(6) 0.0100(7) 0.0245(8)
N21 0.0316(8) 0.0273(7) 0.0267(8) 0.0043(6) 0.0036(6) 0.0124(6)
C22 0.0256(8) 0.0260(8) 0.0220(8) 0.0016(7) 0.0041(7) 0.0088(7)
C23 0.0209(7) 0.0201(8) 0.0211(8) 0.0001(6) 0.0020(6) 0.0037(6)
C24 0.0284(9) 0.0252(8) 0.0238(9) -0.0016(7) 0.0025(7) 0.0077(7)
C25 0.0321(9) 0.0315(9) 0.0197(8) -0.0004(7) 0.0019(7) 0.0052(7)
C26 0.0300(9) 0.0285(9) 0.0256(9) 0.0058(7) 0.0003(7) 0.0060(7)
C27 0.0231(8) 0.0206(8) 0.0234(8) -0.0009(6) 0.0015(6) 0.0044(6)
O28 0.0358(7) 0.0388(7) 0.0234(6) 0.0058(5) 0.0077(5) 0.0189(6)
N29 0.0358(8) 0.0279(8) 0.0227(8) 0.0028(6) 0.0040(7) 0.0173(6)
N31 0.0365(8) 0.0257(7) 0.0273(8) 0.0037(6) 0.0037(7) 0.0155(6)
C32 0.0339(9) 0.0232(8) 0.0218(8) 0.0006(7) 0.0034(7) 0.0117(7)
C33 0.0235(8) 0.0172(7) 0.0223(8) 0.0006(6) 0.0019(6) 0.0048(6)
C34 0.0256(8) 0.0248(8) 0.0264(9) 0.0027(7) 0.0065(7) 0.0096(7)
C35 0.0310(9) 0.0297(9) 0.0218(9) 0.0035(7) 0.0068(7) 0.0068(7)
C36 0.0314(9) 0.0239(8) 0.0259(9) 0.0072(7) 0.0030(7) 0.0073(7)
C37 0.0243(8) 0.0197(8) 0.0232(8) 0.0003(6) 0.0025(6) 0.0060(6)
O38 0.0466(8) 0.0310(7) 0.0222(6) -0.0018(5) 0.0012(6) 0.0215(6)
N39 0.0345(8) 0.0310(8) 0.0197(7) 0.0015(6) 0.0027(6) 0.0188(7)
P101 0.0276(3) 0.0231(3) 0.0168(3) 0.0034(2) 0.0048(2) 0.0140(2)
F102 0.0649(8) 0.0462(7) 0.0173(5) 0.0043(5) 0.0069(5) 0.0354(6)
F103 0.0767(10) 0.0819(10) 0.0299(6) 0.0212(6) 0.0206(6) 0.0672(9)
F104 0.0671(10) 0.0570(9) 0.0644(10) 0.0336(8) -0.0261(8) -0.0225(7)

loop_
_atom_type_symbol
_atom_type_description
_atom_type_scat_dispersion_real
_atom_type_scat_dispersion_imag
_atom_type_scat_source
C C 0.0181 0.0091 'International Tables Vol C Tables 4.2.6.8 and 6.1.1.4'
H H 0.0000 0.0000 'International Tables Vol C Tables 4.2.6.8 and 6.1.1.4'
F F 0.0727 0.0534 'International Tables Vol C Tables 4.2.6.8 and 6.1.1.4'
I I -0.3257 6.8362 'International Tables Vol C Tables 4.2.6.8 and 6.1.1.4'
N N 0.0311 0.0180 'International Tables Vol C Tables 4.2.6.8 and 6.1.1.4'
O O 0.0492 0.0322 'International Tables Vol C Tables 4.2.6.8 and 6.1.1.4'
P P 0.2955 0.4335 'International Tables Vol C Tables 4.2.6.8 and 6.1.1.4'

loop_
_exptl_crystal_face_index_h
_exptl_crystal_face_index_k
_exptl_crystal_face_index_l
_exptl_crystal_face_perp_dist
0 0 9 0.0154
0 0 -9 0.0154
3 -4 5 0.0300
-4 4 -1 0.0492
-4 -3 0 0.0544
3 4 0 0.0568
-2 6 -1 0.0525
4 -4 1 0.0365
0 0 -9 0.0144
0 3 7 0.0359
0 0 9 0.0136
-2 2 9 0.0182
1 3 -8 0.0369
3 -3 -8 0.0363
-3 4 5 0.0375
-2 -3 7 0.0487

loop_
_geom_angle_atom_site_label_1
_geom_angle_atom_site_label_2
_geom_angle_atom_site_label_3
_geom_angle
_geom_angle_site_symmetry_1
_geom_angle_site_symmetry_3
_geom_angle_publ_flag
N1 I1 N1 180.0 2_566 . ?
C2 N1 I1 119.10(11) . . ?
C2 N1 C6 120.46(14) . . ?
C6 N1 I1 120.42(11) . . ?
N1 C2 C3 121.66(14) . . ?
C2 C3 C4 118.24(15) . . ?
C2 C3 C7 116.53(14) . . ?
C4 C3 C7 125.23(14) . . ?
C5 C4 C3 119.32(15) . . ?
C6 C5 C4 119.72(15) . . ?
N1 C6 C5 120.58(15) . . ?
O8 C7 C3 119.53(14) . . ?
O8 C7 N9 122.63(15) . . ?
N9 C7 C3 117.83(14) . . ?
C22 N21 C26 117.03(15) . . ?
N21 C22 C23 124.13(16) . . ?
C22 C23 C24 117.94(16) . . ?
C22 C23 C27 117.88(15) . . ?
C24 C23 C27 124.18(15) . . ?
C25 C24 C23 118.58(16) . . ?
C24 C25 C26 119.26(17) . . ?
N21 C26 C25 123.05(17) . . ?
O28 C27 C23 120.19(15) . . ?
O28 C27 N29 122.85(17) . . ?
N29 C27 C23 116.96(16) . . ?
C32 N31 C36 117.21(15) . . ?
N31 C32 C33 123.90(17) . . ?
C32 C33 C37 118.34(15) . . ?
C34 C33 C32 117.72(16) . . ?
C34 C33 C37 123.93(15) . . ?
C35 C34 C33 118.99(16) . . ?
C36 C35 C34 119.07(17) . . ?
N31 C36 C35 123.09(17) . . ?
O38 C37 C33 120.50(15) . . ?
O38 C37 N39 122.66(16) . . ?
N39 C37 C33 116.83(15) . . ?
F102 P101 F102 180.0 2_655 . ?
F102 P101 F103 90.85(6) 2_655 . ?
F102 P101 F103 90.85(6) . 2_655 ?
F102 P101 F103 89.15(6) 2_655 2_655 ?
F103 P101 F102 89.15(6) . . ?
F103 P101 F103 180.0 . 2_655 ?
F104 P101 F102 89.52(8) 2_655 . ?
F104 P101 F102 89.52(8) . 2_655 ?
F104 P101 F102 90.48(8) . . ?
F104 P101 F102 90.48(8) 2_655 2_655 ?
F104 P101 F103 89.87(10) . 2_655 ?
F104 P101 F103 89.87(10) 2_655 . ?
F104 P101 F103 90.13(10) . . ?
F104 P101 F103 90.13(10) 2_655 2_655 ?
F104 P101 F104 180.0 . 2_655 ?

loop_
_geom_bond_atom_site_label_1
_geom_bond_atom_site_label_2
_geom_bond_distance
_geom_bond_site_symmetry_2
_geom_bond_publ_flag
I1 N1 2.2547(13) 2_566 ?
I1 N1 2.2548(13) . ?
N1 C2 1.341(2) . ?
N1 C6 1.346(2) . ?
C2 C3 1.386(2) . ?
C3 C4 1.391(2) . ?
C3 C7 1.507(2) . ?
C4 C5 1.387(2) . ?
C5 C6 1.376(2) . ?
C7 O8 1.224(2) . ?
C7 N9 1.326(2) . ?
N21 C22 1.334(2) . ?
N21 C26 1.343(2) . ?
C22 C23 1.391(2) . ?
C23 C24 1.393(2) . ?
C23 C27 1.497(2) . ?
C24 C25 1.381(3) . ?
C25 C26 1.387(3) . ?
C27 O28 1.234(2) . ?
C27 N29 1.336(2) . ?
N31 C32 1.338(2) . ?
N31 C36 1.342(2) . ?
C32 C33 1.394(2) . ?
C33 C34 1.390(2) . ?
C33 C37 1.497(2) . ?
C34 C35 1.384(3) . ?
C35 C36 1.383(3) . ?
C37 O38 1.236(2) . ?
C37 N39 1.333(2) . ?
P101 F102 1.5960(11) 2_655 ?
P101 F102 1.5960(11) . ?
P101 F103 1.5960(11) . ?
P101 F103 1.5960(11) 2_655 ?
P101 F104 1.5759(13) . ?
P101 F104 1.5759(13) 2_655 ?

loop_
_exptl_oxdiff_crystal_face_indexfrac_h
_exptl_oxdiff_crystal_face_indexfrac_k
_exptl_oxdiff_crystal_face_indexfrac_l
_exptl_oxdiff_crystal_face_x
_exptl_oxdiff_crystal_face_y
_exptl_oxdiff_crystal_face_z
0.1075 -0.4111 9.2825 -0.0780 0.9818 -0.1734
-0.1075 0.4111 -9.2825 0.0780 -0.9818 0.1734
2.9696 -3.5186 5.3407 -0.5473 0.5206 -0.6553
-3.6067 4.4991 -1.3899 0.6226 -0.0835 0.7781
-3.6117 -3.3194 0.1223 0.8060 -0.1034 -0.5828
3.2470 3.7792 -0.2638 -0.7432 0.0950 0.6623
-1.5584 5.6595 -1.3195 0.1823 -0.0266 0.9829
3.7666 -4.3217 1.3786 -0.6590 0.0881 -0.7470
-0.0281 -0.3096 -9.2638 0.0797 -0.9956 0.0496
-0.3471 3.4006 7.3829 -0.0674 0.8625 0.5016
0.0727 -0.0697 9.2910 -0.0795 0.9902 -0.1149
-1.6665 1.8831 8.6532 0.2258 0.9484 0.2227
0.9041 2.7905 -8.1685 -0.1919 -0.7967 0.5731
2.9958 -2.9979 -7.9964 -0.4698 -0.8896 -0.4176
-2.9967 3.9977 4.9987 0.4667 0.5930 0.6228
-1.9965 -2.9992 6.9960 0.4247 0.6549 -0.5992
